data_7002548
loop_
_publ_author_name
'Lin, Ya-Chi'
'Yu, Kuo-Hsuan'
'Huang, Shou-Ling'
'Liu, Yi-Hung'
'Wang, Yu'
'Liu, Shiuh-Tzung'
'Chen, Jwu-Ting'

_publ_section_title
;
 Alternating ethylene-norbornene copolymerization catalyzed by cationic
 organopalladium complexes bearing hemilabile bidentate ligands of
 \a-amino-pyridines
;
_journal_issue 41
_journal_name_full 'Dalton Transactions'
_journal_page_first 9058
_journal_page_last 9067
_journal_paper_doi 10.1039/b912068h
_journal_year 2009
_chemical_formula_sum 'C13 H15 Cl N2 Pd'
_chemical_formula_weight 341.12
_chemical_name_systematic
;
?
;
_space_group_IT_number 2
_symmetry_cell_setting triclinic
_symmetry_space_group_name_Hall '-P 1'
_symmetry_space_group_name_H-M 'P -1'
_atom_sites_solution_hydrogens geom
_atom_sites_solution_primary direct
_atom_sites_solution_secondary difmap
_audit_creation_method SHELXL-97
_cell_angle_alpha 93.8870(10)
_cell_angle_beta 110.9020(10)
_cell_angle_gamma 113.4540(10)
_cell_formula_units_Z 2
_cell_length_a 8.2253(2)
_cell_length_b 9.1194(2)
_cell_length_c 10.6977(2)
_cell_measurement_reflns_used 14090
_cell_measurement_temperature 295(2)
_cell_measurement_theta_max 27.5
_cell_measurement_theta_min 1
_cell_volume 666.77(3)
_computing_cell_refinement 'HKL Denzo & Scalepack (Otwinowski & Minor)'
_computing_data_collection 'COLLECT (Nonius BV)'
_computing_data_reduction 'HKL Denzo & Scalepack (Otwinowski & Minor)'
_computing_molecular_graphics SHELXTL
_computing_publication_material SHELXTL
_computing_structure_refinement 'SHELXL-97 (Sheldrick, 1997)'
_computing_structure_solution 'SHELXS-97 (Sheldrick, 1990)'
_diffrn_ambient_temperature 295(2)
_diffrn_measured_fraction_theta_full 0.985
_diffrn_measured_fraction_theta_max 0.985
_diffrn_measurement_method CCD
_diffrn_radiation_monochromator graphite
_diffrn_radiation_source 'fine-focus sealed tube'
_diffrn_radiation_type MoK\a
_diffrn_radiation_wavelength 0.71073
_diffrn_reflns_av_R_equivalents 0.0207
_diffrn_reflns_av_sigmaI/netI 0.0320
_diffrn_reflns_limit_h_max 10
_diffrn_reflns_limit_h_min -10
_diffrn_reflns_limit_k_max 11
_diffrn_reflns_limit_k_min -11
_diffrn_reflns_limit_l_max 13
_diffrn_reflns_limit_l_min -13
_diffrn_reflns_number 5239
_diffrn_reflns_theta_full 27.45
_diffrn_reflns_theta_max 27.45
_diffrn_reflns_theta_min 2.10
_exptl_absorpt_coefficient_mu 1.571
_exptl_absorpt_correction_T_max 0.731
_exptl_absorpt_correction_T_min 0.654
_exptl_absorpt_process_details
;
mu_exptl_absorpt_correction_type 'multi-scan'
lti-scan from symmetry-related measurements
Sortav (Blessing 1995)
;
_exptl_crystal_colour yellow
_exptl_crystal_density_diffrn 1.699
_exptl_crystal_density_method 'not measured'
_exptl_crystal_description plate
_exptl_crystal_F_000 340
_exptl_crystal_size_max 0.25
_exptl_crystal_size_mid 0.25
_exptl_crystal_size_min 0.20
_refine_diff_density_max 0.392
_refine_diff_density_min -0.442
_refine_diff_density_rms 0.062
_refine_ls_extinction_coef 0.033(4)
_refine_ls_extinction_expression Fc^*^=kFc[1+0.001xFc^2^\l^3^/sin(2\q)]^-1/4^
_refine_ls_extinction_method SHELXL
_refine_ls_goodness_of_fit_ref 1.038
_refine_ls_hydrogen_treatment mixed
_refine_ls_matrix_type full
_refine_ls_number_parameters 159
_refine_ls_number_reflns 3008
_refine_ls_number_restraints 0
_refine_ls_restrained_S_all 1.038
_refine_ls_R_factor_all 0.0325
_refine_ls_R_factor_gt 0.0278
_refine_ls_shift/su_max 0.004
_refine_ls_shift/su_mean 0.000
_refine_ls_structure_factor_coef Fsqd
_refine_ls_weighting_details 'calc w=1/[\s^2^(Fo^2^)+(0.0303P)^2^+0.4056P] where P=(Fo^2^+2Fc^2^)/3'
_refine_ls_weighting_scheme calc
_refine_ls_wR_factor_gt 0.0668
_refine_ls_wR_factor_ref 0.0697
_reflns_number_gt 2731
_reflns_number_total 3008
_reflns_threshold_expression >2sigma(I)
_cod_data_source_file b912068h.txt
_cod_data_source_block ic10676
_cod_depositor_comments
;
The following automatic conversions were performed:
'_symmetry_cell_setting' value 'Triclinic' changed to 'triclinic'
according to '/home/saulius/struct/CIF-dictionaries/cif_core.dic'
dictionary named 'cif_core.dic' version 2.4.1 from 2010-06-29.

Automatic conversion script
Id: cif_fix_enum 1527 2010-12-29 10:47:43Z saulius 
;
_cod_original_sg_symbol_H-M P-1
_cod_database_code 7002548

loop_
_symmetry_equiv_pos_as_xyz
'x, y, z'
'-x, -y, -z'

loop_
_atom_site_label
_atom_site_type_symbol
_atom_site_fract_x
_atom_site_fract_y
_atom_site_fract_z
_atom_site_U_iso_or_equiv
_atom_site_adp_type
_atom_site_occupancy
_atom_site_symmetry_multiplicity
_atom_site_calc_flag
_atom_site_refinement_flags
_atom_site_disorder_assembly
_atom_site_disorder_group
Pd1 Pd 0.38226(3) 0.41478(2) 0.199422(19) 0.04113(12) Uani 1 1 d . . .
Cl1 Cl 0.47405(12) 0.26710(9) 0.35340(8) 0.05479(19) Uani 1 1 d . . .
N1 N 0.3059(3) 0.5565(3) 0.0711(2) 0.0457(5) Uani 1 1 d . . .
N2 N 0.5465(4) 0.6573(3) 0.3499(2) 0.0455(5) Uani 1 1 d . . .
C1 C 0.2236(5) 0.2038(4) 0.0499(3) 0.0622(8) Uani 1 1 d . . .
H1A H 0.1605 0.2259 -0.0360 0.093 Uiso 1 1 calc R . .
H1B H 0.1268 0.1257 0.0735 0.093 Uiso 1 1 calc R . .
H1C H 0.3079 0.1593 0.0409 0.093 Uiso 1 1 calc R . .
C2 C 0.2301(5) 0.5190(4) -0.0670(3) 0.0608(8) Uani 1 1 d . . .
H2A H 0.2055 0.4172 -0.1132 0.073 Uiso 1 1 calc R . .
C3 C 0.1871(6) 0.6239(5) -0.1430(4) 0.0785(11) Uani 1 1 d . . .
H3A H 0.1338 0.5936 -0.2389 0.094 Uiso 1 1 calc R . .
C4 C 0.2243(7) 0.7752(5) -0.0748(4) 0.0850(12) Uani 1 1 d . . .
H4A H 0.1942 0.8481 -0.1238 0.102 Uiso 1 1 calc R . .
C5 C 0.3065(6) 0.8163(4) 0.0667(4) 0.0716(10) Uani 1 1 d . . .
H5A H 0.3352 0.9189 0.1144 0.086 Uiso 1 1 calc R . .
C6 C 0.3464(4) 0.7061(4) 0.1379(3) 0.0506(6) Uani 1 1 d . . .
C7 C 0.4292(5) 0.7430(4) 0.2935(3) 0.0549(7) Uani 1 1 d . . .
H7A H 0.5099 0.8608 0.3311 0.066 Uiso 1 1 calc R . .
H7B H 0.3229 0.7098 0.3220 0.066 Uiso 1 1 calc R . .
C8 C 0.7476(4) 0.7342(3) 0.3710(3) 0.0457(6) Uani 1 1 d . . .
C9 C 0.8183(5) 0.8558(4) 0.3076(3) 0.0550(7) Uani 1 1 d . . .
H9A H 0.7355 0.8920 0.2492 0.066 Uiso 1 1 calc R . .
C10 C 1.0141(5) 0.9242(4) 0.3314(4) 0.0665(9) Uani 1 1 d . . .
H10A H 1.0620 1.0067 0.2889 0.080 Uiso 1 1 calc R . .
C11 C 1.1368(5) 0.8716(4) 0.4165(4) 0.0721(10) Uani 1 1 d . . .
H11A H 1.2676 0.9180 0.4319 0.086 Uiso 1 1 calc R . .
C12 C 1.0661(5) 0.7496(4) 0.4793(4) 0.0745(10) Uani 1 1 d . . .
H12A H 1.1488 0.7129 0.5370 0.089 Uiso 1 1 calc R . .
C13 C 0.8719(5) 0.6816(4) 0.4565(4) 0.0603(8) Uani 1 1 d . . .
H13A H 0.8247 0.5994 0.4994 0.072 Uiso 1 1 calc R . .
H2 H 0.552(5) 0.648(4) 0.427(4) 0.060(10) Uiso 1 1 d . . .

loop_
_atom_site_aniso_label
_atom_site_aniso_U_11
_atom_site_aniso_U_22
_atom_site_aniso_U_33
_atom_site_aniso_U_23
_atom_site_aniso_U_13
_atom_site_aniso_U_12
Pd1 0.04483(16) 0.03764(14) 0.04051(15) 0.01010(8) 0.01837(10) 0.01780(10)
Cl1 0.0641(4) 0.0524(4) 0.0503(4) 0.0228(3) 0.0246(3) 0.0266(3)
N1 0.0487(13) 0.0437(12) 0.0446(12) 0.0104(10) 0.0184(10) 0.0221(10)
N2 0.0533(14) 0.0444(12) 0.0391(12) 0.0092(10) 0.0221(11) 0.0200(11)
C1 0.072(2) 0.0426(15) 0.0510(17) 0.0018(13) 0.0100(15) 0.0213(15)
C2 0.071(2) 0.0613(18) 0.0501(17) 0.0155(14) 0.0208(15) 0.0338(17)
C3 0.094(3) 0.085(3) 0.056(2) 0.0302(18) 0.0217(19) 0.047(2)
C4 0.103(3) 0.082(3) 0.085(3) 0.045(2) 0.033(2) 0.059(2)
C5 0.084(2) 0.0596(19) 0.081(3) 0.0235(17) 0.028(2) 0.0464(19)
C6 0.0520(16) 0.0490(15) 0.0582(17) 0.0142(13) 0.0247(13) 0.0282(13)
C7 0.0602(18) 0.0510(16) 0.0601(18) 0.0058(13) 0.0281(15) 0.0299(14)
C8 0.0540(16) 0.0371(12) 0.0418(14) 0.0004(10) 0.0216(12) 0.0169(12)
C9 0.0576(18) 0.0496(16) 0.0490(16) 0.0052(13) 0.0241(14) 0.0157(14)
C10 0.066(2) 0.0567(18) 0.0592(19) -0.0035(15) 0.0334(17) 0.0083(16)
C11 0.0496(18) 0.0581(19) 0.084(2) -0.0212(18) 0.0274(18) 0.0086(16)
C12 0.056(2) 0.059(2) 0.091(3) -0.0042(18) 0.0132(18) 0.0287(17)
C13 0.0567(18) 0.0464(16) 0.066(2) 0.0100(14) 0.0174(15) 0.0203(14)

loop_
_atom_type_symbol
_atom_type_description
_atom_type_scat_dispersion_real
_atom_type_scat_dispersion_imag
_atom_type_scat_source
C C 0.0033 0.0016 'International Tables Vol C Tables 4.2.6.8 and 6.1.1.4'
H H 0.0000 0.0000 'International Tables Vol C Tables 4.2.6.8 and 6.1.1.4'
N N 0.0061 0.0033 'International Tables Vol C Tables 4.2.6.8 and 6.1.1.4'
Cl Cl 0.1484 0.1585 'International Tables Vol C Tables 4.2.6.8 and 6.1.1.4'
Pd Pd -0.9988 1.0072 'International Tables Vol C Tables 4.2.6.8 and 6.1.1.4'

loop_
_geom_angle_atom_site_label_1
_geom_angle_atom_site_label_2
_geom_angle_atom_site_label_3
_geom_angle
_geom_angle_site_symmetry_1
_geom_angle_site_symmetry_3
_geom_angle_publ_flag
C1 Pd1 N1 94.40(11) . . ?
C1 Pd1 N2 174.96(11) . . ?
N1 Pd1 N2 80.56(9) . . ?
C1 Pd1 Cl1 88.57(9) . . ?
N1 Pd1 Cl1 176.93(6) . . ?
N2 Pd1 Cl1 96.47(7) . . ?
C2 N1 C6 118.4(3) . . ?
C2 N1 Pd1 127.5(2) . . ?
C6 N1 Pd1 114.07(19) . . ?
C8 N2 C7 117.6(2) . . ?
C8 N2 Pd1 111.13(16) . . ?
C7 N2 Pd1 103.04(17) . . ?
C8 N2 H2 104(2) . . ?
C7 N2 H2 109(2) . . ?
Pd1 N2 H2 112(2) . . ?
Pd1 C1 H1A 109.5 . . ?
Pd1 C1 H1B 109.5 . . ?
H1A C1 H1B 109.5 . . ?
Pd1 C1 H1C 109.5 . . ?
H1A C1 H1C 109.5 . . ?
H1B C1 H1C 109.5 . . ?
N1 C2 C3 122.9(3) . . ?
N1 C2 H2A 118.6 . . ?
C3 C2 H2A 118.6 . . ?
C2 C3 C4 118.7(3) . . ?
C2 C3 H3A 120.6 . . ?
C4 C3 H3A 120.6 . . ?
C5 C4 C3 118.8(3) . . ?
C5 C4 H4A 120.6 . . ?
C3 C4 H4A 120.6 . . ?
C4 C5 C6 120.0(3) . . ?
C4 C5 H5A 120.0 . . ?
C6 C5 H5A 120.0 . . ?
N1 C6 C5 121.1(3) . . ?
N1 C6 C7 116.8(2) . . ?
C5 C6 C7 122.0(3) . . ?
N2 C7 C6 112.2(2) . . ?
N2 C7 H7A 109.2 . . ?
C6 C7 H7A 109.2 . . ?
N2 C7 H7B 109.2 . . ?
C6 C7 H7B 109.2 . . ?
H7A C7 H7B 107.9 . . ?
C13 C8 C9 119.4(3) . . ?
C13 C8 N2 118.2(3) . . ?
C9 C8 N2 122.4(3) . . ?
C8 C9 C10 119.6(3) . . ?
C8 C9 H9A 120.2 . . ?
C10 C9 H9A 120.2 . . ?
C11 C10 C9 120.7(3) . . ?
C11 C10 H10A 119.7 . . ?
C9 C10 H10A 119.7 . . ?
C10 C11 C12 119.7(3) . . ?
C10 C11 H11A 120.1 . . ?
C12 C11 H11A 120.1 . . ?
C11 C12 C13 119.9(4) . . ?
C11 C12 H12A 120.1 . . ?
C13 C12 H12A 120.1 . . ?
C8 C13 C12 120.7(3) . . ?
C8 C13 H13A 119.6 . . ?
C12 C13 H13A 119.6 . . ?

loop_
_geom_bond_atom_site_label_1
_geom_bond_atom_site_label_2
_geom_bond_distance
_geom_bond_site_symmetry_2
_geom_bond_publ_flag
Pd1 C1 2.015(3) . ?
Pd1 N1 2.055(2) . ?
Pd1 N2 2.212(2) . ?
Pd1 Cl1 2.3065(7) . ?
N1 C2 1.339(4) . ?
N1 C6 1.349(4) . ?
N2 C8 1.438(4) . ?
N2 C7 1.468(4) . ?
N2 H2 0.82(3) . ?
C1 H1A 0.9600 . ?
C1 H1B 0.9600 . ?
C1 H1C 0.9600 . ?
C2 C3 1.367(5) . ?
C2 H2A 0.9300 . ?
C3 C4 1.378(6) . ?
C3 H3A 0.9300 . ?
C4 C5 1.370(5) . ?
C4 H4A 0.9300 . ?
C5 C6 1.373(4) . ?
C5 H5A 0.9300 . ?
C6 C7 1.510(4) . ?
C7 H7A 0.9700 . ?
C7 H7B 0.9700 . ?
C8 C13 1.377(4) . ?
C8 C9 1.378(4) . ?
C9 C10 1.391(5) . ?
C9 H9A 0.9300 . ?
C10 C11 1.367(6) . ?
C10 H10A 0.9300 . ?
C11 C12 1.376(6) . ?
C11 H11A 0.9300 . ?
C12 C13 1.381(5) . ?
C12 H12A 0.9300 . ?
C13 H13A 0.9300 . ?

loop_
_geom_hbond_atom_site_label_D
_geom_hbond_atom_site_label_H
_geom_hbond_atom_site_label_A
_geom_hbond_distance_DH
_geom_hbond_distance_HA
_geom_hbond_distance_DA
_geom_hbond_angle_DHA
_geom_hbond_site_symmetry_A
N2 H2 Cl1 0.82(3) 3.26(3) 3.371(2) 91(2) .
